data_4346311
loop_
_publ_author_name
'Chang, Mu-Chieh'
'Otten, Edwin'

_publ_section_title
;
 Reduction of (Formazanate)boron Difluoride Provides Evidence for an
 N-Heterocyclic B(I) Carbenoid Intermediate.
;
_journal_issue 17
_journal_name_full 'Inorganic chemistry'
_journal_page_first 8656
_journal_page_last 8664
_journal_paper_doi 10.1021/acs.inorgchem.5b01287
_journal_volume 54
_journal_year 2015
_chemical_formula_sum 'C60 H51 B3 N12'
_chemical_formula_weight 972.55
_space_group_crystal_system monoclinic
_space_group_IT_number 14
_space_group_name_Hall '-P 2yn'
_space_group_name_H-M_alt 'P 1 21/n 1'
_atom_sites_solution_hydrogens geom
_audit_creation_method SHELXL-2014
_cell_angle_alpha 90
_cell_angle_beta 99.332(2)
_cell_angle_gamma 90
_cell_formula_units_Z 4
_cell_length_a 10.5968(4)
_cell_length_b 17.7087(7)
_cell_length_c 30.8111(10)
_cell_measurement_reflns_used 9937
_cell_measurement_temperature 100(2)
_cell_measurement_theta_max 64.46
_cell_measurement_theta_min 2.89
_cell_volume 5705.4(4)
_computing_cell_refinement 'Bruker SAINT'
_computing_data_collection 'Bruker APEX2'
_computing_data_reduction 'Bruker SAINT'
_computing_structure_refinement 'SHELXL-2014 (Sheldrick, 2014)'
_computing_structure_solution 'SHELXS-97 (Sheldrick, 2008)'
_diffrn_ambient_temperature 100(2)
_diffrn_measured_fraction_theta_full 0.939
_diffrn_measured_fraction_theta_max 0.990
_diffrn_measurement_device_type 'Bruker APEX-II CCD'
_diffrn_measurement_method '\f and \w scans'
_diffrn_radiation_monochromator graphite
_diffrn_radiation_source 'sealed tube'
_diffrn_radiation_type CuK\a
_diffrn_radiation_wavelength 1.54178
_diffrn_reflns_av_R_equivalents 0.0740
_diffrn_reflns_av_unetI/netI 0.0608
_diffrn_reflns_Laue_measured_fraction_full 0.939
_diffrn_reflns_Laue_measured_fraction_max 0.990
_diffrn_reflns_limit_h_max 12
_diffrn_reflns_limit_h_min -12
_diffrn_reflns_limit_k_max 18
_diffrn_reflns_limit_k_min -20
_diffrn_reflns_limit_l_max 36
_diffrn_reflns_limit_l_min -36
_diffrn_reflns_number 55095
_diffrn_reflns_point_group_measured_fraction_full 0.939
_diffrn_reflns_point_group_measured_fraction_max 0.990
_diffrn_reflns_theta_full 67.679
_diffrn_reflns_theta_max 65.282
_diffrn_reflns_theta_min 2.888
_exptl_absorpt_coefficient_mu 0.535
_exptl_absorpt_correction_T_max 0.7526
_exptl_absorpt_correction_T_min 0.6639
_exptl_absorpt_correction_type multi-scan
_exptl_absorpt_process_details SADABS
_exptl_crystal_colour purple
_exptl_crystal_density_diffrn 1.132
_exptl_crystal_description plate
_exptl_crystal_F_000 2040
_exptl_crystal_size_max 0.280
_exptl_crystal_size_mid 0.060
_exptl_crystal_size_min 0.010
_refine_diff_density_max 0.401
_refine_diff_density_min -0.223
_refine_diff_density_rms 0.046
_refine_ls_extinction_method none
_refine_ls_goodness_of_fit_ref 1.007
_refine_ls_hydrogen_treatment constr
_refine_ls_matrix_type full
_refine_ls_number_parameters 679
_refine_ls_number_reflns 9693
_refine_ls_number_restraints 0
_refine_ls_restrained_S_all 1.007
_refine_ls_R_factor_all 0.0885
_refine_ls_R_factor_gt 0.0512
_refine_ls_shift/su_max 0.001
_refine_ls_shift/su_mean 0.000
_refine_ls_structure_factor_coef Fsqd
_refine_ls_weighting_details 'w=1/[\s^2^(Fo^2^)+(0.0512P)^2^+2.6001P] where P=(Fo^2^+2Fc^2^)/3'
_refine_ls_weighting_scheme calc
_refine_ls_wR_factor_gt 0.1066
_refine_ls_wR_factor_ref 0.1205
_reflns_Friedel_coverage 0.000
_reflns_number_gt 6687
_reflns_number_total 9693
_reflns_threshold_expression 'I > 2\s(I)'
_cod_data_source_file ic5b01287_si_002.cif
_cod_data_source_block cu_molan178_0m_sq
_cod_original_sg_symbol_H-M 'P 21/n'
_cod_database_code 4346311
_shelx_space_group_comment
;
The symmetry employed for this shelxl refinement is uniquely defined
by the following loop, which should always be used as a source of
symmetry information in preference to the above space-group names.
They are only intended as comments.
;
_shelx_estimated_absorpt_t_min 0.865
_shelx_estimated_absorpt_t_max 0.995
_shelxl_version_number 2014-3

loop_
_space_group_symop_operation_xyz
'x, y, z'
'-x+1/2, y+1/2, -z+1/2'
'-x, -y, -z'
'x-1/2, -y-1/2, z-1/2'

loop_
_atom_site_label
_atom_site_type_symbol
_atom_site_fract_x
_atom_site_fract_y
_atom_site_fract_z
_atom_site_U_iso_or_equiv
_atom_site_adp_type
_atom_site_occupancy
_atom_site_site_symmetry_order
_atom_site_calc_flag
_atom_site_refinement_flags_posn
_atom_site_refinement_flags_adp
N1 N 0.29627(15) 0.58631(10) 0.24481(5) 0.0155(4) Uani 1 1 d . .
N2 N 0.27223(15) 0.59660(10) 0.20222(5) 0.0172(4) Uani 1 1 d . .
N3 N 0.46931(15) 0.66118(10) 0.20110(5) 0.0165(4) Uani 1 1 d . .
N4 N 0.50468(15) 0.65130(9) 0.24304(5) 0.0147(4) Uani 1 1 d . .
N5 N 0.65741(15) 0.48204(10) 0.34136(5) 0.0170(4) Uani 1 1 d . .
N6 N 0.64480(16) 0.44930(10) 0.29901(5) 0.0175(4) Uani 1 1 d . .
N7 N 0.49717(15) 0.54281(9) 0.29678(5) 0.0145(4) Uani 1 1 d . .
N8 N 0.54017(16) 0.59332(10) 0.37410(5) 0.0183(4) Uani 1 1 d . .
N9 N 0.42471(16) 0.71337(11) 0.38880(6) 0.0224(4) Uani 1 1 d . .
N10 N 0.29030(16) 0.70800(11) 0.37779(6) 0.0239(4) Uani 1 1 d . .
N11 N 0.23799(16) 0.73804(10) 0.33666(5) 0.0208(4) Uani 1 1 d . .
N12 N 0.40088(15) 0.66386(10) 0.31289(5) 0.0160(4) Uani 1 1 d . .
C1 C 0.19108(19) 0.54923(12) 0.26067(7) 0.0195(5) Uani 1 1 d . .
C2 C 0.1828(2) 0.54828(13) 0.30528(7) 0.0238(5) Uani 1 1 d . .
H2 H 0.2501 0.5685 0.3262 0.029 Uiso 1 1 calc R U
C3 C 0.0752(2) 0.51753(14) 0.31899(8) 0.0304(6) Uani 1 1 d . .
H3 H 0.0685 0.5180 0.3494 0.036 Uiso 1 1 calc R U
C4 C -0.0220(2) 0.48639(15) 0.28916(8) 0.0334(6) Uani 1 1 d . .
H4 H -0.0959 0.4665 0.2988 0.040 Uiso 1 1 calc R U
C5 C -0.0107(2) 0.48449(15) 0.24536(8) 0.0346(6) Uani 1 1 d . .
H5 H -0.0762 0.4617 0.2248 0.041 Uiso 1 1 calc R U
C6 C 0.0950(2) 0.51543(14) 0.23074(7) 0.0286(6) Uani 1 1 d . .
H6 H 0.1018 0.5136 0.2004 0.034 Uiso 1 1 calc R U
C7 C 0.35678(19) 0.63229(12) 0.18199(7) 0.0169(5) Uani 1 1 d . .
C8 C 0.32556(19) 0.64075(12) 0.13380(7) 0.0187(5) Uani 1 1 d . .
C9 C 0.3699(2) 0.70223(14) 0.11272(7) 0.0301(6) Uani 1 1 d . .
H9 H 0.4165 0.7410 0.1296 0.036 Uiso 1 1 calc R U
C10 C 0.3465(2) 0.70742(15) 0.06731(7) 0.0356(7) Uani 1 1 d . .
H10 H 0.3779 0.7499 0.0536 0.043 Uiso 1 1 calc R U
C11 C 0.2787(2) 0.65230(14) 0.04128(7) 0.0284(6) Uani 1 1 d . .
C12 C 0.2312(2) 0.59311(14) 0.06274(7) 0.0313(6) Uani 1 1 d . .
H12 H 0.1818 0.5553 0.0459 0.038 Uiso 1 1 calc R U
C13 C 0.2536(2) 0.58717(14) 0.10806(7) 0.0281(6) Uani 1 1 d . .
H13 H 0.2190 0.5457 0.1217 0.034 Uiso 1 1 calc R U
C14 C 0.2558(3) 0.65739(17) -0.00840(7) 0.0430(7) Uani 1 1 d . .
H14A H 0.2617 0.6069 -0.0209 0.064 Uiso 1 1 calc R U
H14B H 0.3204 0.6903 -0.0179 0.064 Uiso 1 1 calc R U
H14C H 0.1704 0.6782 -0.0185 0.064 Uiso 1 1 calc R U
C15 C 0.62535(19) 0.68849(12) 0.25880(6) 0.0166(5) Uani 1 1 d . .
C16 C 0.71967(19) 0.65336(13) 0.28854(7) 0.0213(5) Uani 1 1 d . .
H16 H 0.7065 0.6038 0.2987 0.026 Uiso 1 1 calc R U
C17 C 0.8327(2) 0.69086(14) 0.30326(7) 0.0266(6) Uani 1 1 d . .
H17 H 0.8971 0.6669 0.3237 0.032 Uiso 1 1 calc R U
C18 C 0.8534(2) 0.76300(14) 0.28851(7) 0.0274(6) Uani 1 1 d . .
H18 H 0.9301 0.7892 0.2996 0.033 Uiso 1 1 calc R U
C19 C 0.7614(2) 0.79661(13) 0.25745(7) 0.0248(5) Uani 1 1 d . .
H19 H 0.7761 0.8455 0.2466 0.030 Uiso 1 1 calc R U
C20 C 0.6483(2) 0.75936(13) 0.24225(7) 0.0216(5) Uani 1 1 d . .
H20 H 0.5862 0.7822 0.2205 0.026 Uiso 1 1 calc R U
C21 C 0.76529(19) 0.45750(13) 0.37184(6) 0.0185(5) Uani 1 1 d . .
C22 C 0.84308(19) 0.51020(14) 0.39639(7) 0.0222(5) Uani 1 1 d . .
H22 H 0.8245 0.5625 0.3928 0.027 Uiso 1 1 calc R U
C23 C 0.9481(2) 0.48643(15) 0.42615(7) 0.0289(6) Uani 1 1 d . .
H23 H 1.0000 0.5224 0.4436 0.035 Uiso 1 1 calc R U
C24 C 0.9770(2) 0.41079(16) 0.43034(8) 0.0347(6) Uani 1 1 d . .
H24 H 1.0496 0.3945 0.4504 0.042 Uiso 1 1 calc R U
C25 C 0.9000(2) 0.35842(15) 0.40529(8) 0.0331(6) Uani 1 1 d . .
H25 H 0.9203 0.3062 0.4082 0.040 Uiso 1 1 calc R U
C26 C 0.7938(2) 0.38132(14) 0.37596(7) 0.0252(5) Uani 1 1 d . .
H26 H 0.7412 0.3452 0.3589 0.030 Uiso 1 1 calc R U
C27 C 0.55388(18) 0.48654(12) 0.27471(6) 0.0147(5) Uani 1 1 d . .
C28 C 0.52158(18) 0.47036(12) 0.22718(6) 0.0159(5) Uani 1 1 d . .
C29 C 0.4116(2) 0.43172(12) 0.20918(7) 0.0207(5) Uani 1 1 d . .
H29 H 0.3530 0.4157 0.2276 0.025 Uiso 1 1 calc R U
C30 C 0.3867(2) 0.41636(13) 0.16452(7) 0.0257(5) Uani 1 1 d . .
H30 H 0.3112 0.3897 0.1527 0.031 Uiso 1 1 calc R U
C31 C 0.4708(2) 0.43941(13) 0.13661(7) 0.0253(5) Uani 1 1 d . .
C32 C 0.5802(2) 0.47773(13) 0.15493(7) 0.0240(5) Uani 1 1 d . .
H32 H 0.6386 0.4940 0.1365 0.029 Uiso 1 1 calc R U
C33 C 0.6066(2) 0.49294(13) 0.19949(7) 0.0210(5) Uani 1 1 d . .
H33 H 0.6829 0.5189 0.2113 0.025 Uiso 1 1 calc R U
C34 C 0.4433(3) 0.42362(16) 0.08780(7) 0.0408(7) Uani 1 1 d . .
H34A H 0.4183 0.4706 0.0719 0.061 Uiso 1 1 calc R U
H34B H 0.3737 0.3868 0.0816 0.061 Uiso 1 1 calc R U
H34C H 0.5202 0.4032 0.0782 0.061 Uiso 1 1 calc R U
C35 C 0.58915(19) 0.58145(13) 0.42013(7) 0.0193(5) Uani 1 1 d . .
C36 C 0.6464(2) 0.63891(14) 0.44657(7) 0.0253(5) Uani 1 1 d . .
H36 H 0.6531 0.6880 0.4346 0.030 Uiso 1 1 calc R U
C37 C 0.6943(2) 0.62525(15) 0.49044(7) 0.0319(6) Uani 1 1 d . .
H37 H 0.7311 0.6654 0.5087 0.038 Uiso 1 1 calc R U
C38 C 0.6887(2) 0.55392(15) 0.50777(7) 0.0320(6) Uani 1 1 d . .
H38 H 0.7236 0.5444 0.5377 0.038 Uiso 1 1 calc R U
C39 C 0.6324(2) 0.49653(14) 0.48146(7) 0.0267(6) Uani 1 1 d . .
H39 H 0.6286 0.4471 0.4932 0.032 Uiso 1 1 calc R U
C40 C 0.58132(19) 0.51036(13) 0.43810(7) 0.0219(5) Uani 1 1 d . .
H40 H 0.5404 0.4707 0.4204 0.026 Uiso 1 1 calc R U
C41 C 0.4781(2) 0.78744(14) 0.38760(7) 0.0244(5) Uani 1 1 d . .
C42 C 0.5885(2) 0.79775(14) 0.36895(7) 0.0288(6) Uani 1 1 d . .
H42 H 0.6249 0.7560 0.3560 0.035 Uiso 1 1 calc R U
C43 C 0.6452(2) 0.86771(15) 0.36908(8) 0.0354(6) Uani 1 1 d . .
H43 H 0.7212 0.8736 0.3567 0.042 Uiso 1 1 calc R U
C44 C 0.5927(3) 0.92957(15) 0.38700(8) 0.0382(7) Uani 1 1 d . .
H44 H 0.6310 0.9780 0.3866 0.046 Uiso 1 1 calc R U
C45 C 0.4837(2) 0.91957(15) 0.40540(8) 0.0376(7) Uani 1 1 d . .
H45 H 0.4470 0.9618 0.4177 0.045 Uiso 1 1 calc R U
C46 C 0.4264(2) 0.84930(14) 0.40632(7) 0.0296(6) Uani 1 1 d . .
H46 H 0.3523 0.8434 0.4197 0.035 Uiso 1 1 calc R U
C47 C 0.2145(2) 0.70900(13) 0.41128(7) 0.0245(5) Uani 1 1 d . .
C48 C 0.2678(3) 0.69521(16) 0.45459(8) 0.0420(7) Uani 1 1 d . .
H48 H 0.3575 0.6883 0.4625 0.050 Uiso 1 1 calc R U
C49 C 0.1890(3) 0.69154(18) 0.48626(9) 0.0561(9) Uani 1 1 d . .
H49 H 0.2250 0.6819 0.5160 0.067 Uiso 1 1 calc R U
C50 C 0.0590(3) 0.70173(17) 0.47506(9) 0.0495(8) Uani 1 1 d . .
H50 H 0.0056 0.6984 0.4970 0.059 Uiso 1 1 calc R U
C51 C 0.0068(2) 0.71664(15) 0.43233(8) 0.0385(7) Uani 1 1 d . .
H51 H -0.0827 0.7244 0.4247 0.046 Uiso 1 1 calc R U
C52 C 0.0835(2) 0.72047(14) 0.40019(8) 0.0302(6) Uani 1 1 d . .
H52 H 0.0468 0.7309 0.3706 0.036 Uiso 1 1 calc R U
C53 C 0.29990(19) 0.71631(12) 0.30574(7) 0.0172(5) Uani 1 1 d . .
C54 C 0.25492(19) 0.75112(12) 0.26222(7) 0.0180(5) Uani 1 1 d . .
C55 C 0.1297(2) 0.74255(13) 0.24129(7) 0.0248(5) Uani 1 1 d . .
H55 H 0.0729 0.7108 0.2538 0.030 Uiso 1 1 calc R U
C56 C 0.0869(2) 0.77994(14) 0.20224(8) 0.0297(6) Uani 1 1 d . .
H56 H 0.0004 0.7741 0.1886 0.036 Uiso 1 1 calc R U
C57 C 0.1671(2) 0.82559(14) 0.18259(7) 0.0283(6) Uani 1 1 d . .
C58 C 0.2918(2) 0.83477(13) 0.20397(7) 0.0283(6) Uani 1 1 d . .
H58 H 0.3485 0.8663 0.1913 0.034 Uiso 1 1 calc R U
C59 C 0.3352(2) 0.79871(13) 0.24363(7) 0.0229(5) Uani 1 1 d . .
H59 H 0.4204 0.8067 0.2581 0.028 Uiso 1 1 calc R U
C60 C 0.1210(3) 0.86439(16) 0.13925(8) 0.0434(7) Uani 1 1 d . .
H60A H 0.1492 0.8356 0.1154 0.065 Uiso 1 1 calc R U
H60B H 0.1566 0.9155 0.1399 0.065 Uiso 1 1 calc R U
H60C H 0.0274 0.8672 0.1343 0.065 Uiso 1 1 calc R U
B1 B 0.4239(2) 0.61009(14) 0.27584(8) 0.0162(5) Uani 1 1 d . .
B2 B 0.5649(2) 0.54000(14) 0.34111(8) 0.0172(6) Uani 1 1 d . .
B3 B 0.4594(2) 0.65484(15) 0.35860(8) 0.0198(6) Uani 1 1 d . .

loop_
_atom_site_aniso_label
_atom_site_aniso_U_11
_atom_site_aniso_U_22
_atom_site_aniso_U_33
_atom_site_aniso_U_23
_atom_site_aniso_U_13
_atom_site_aniso_U_12
N1 0.0180(9) 0.0138(10) 0.0152(9) 0.0016(8) 0.0044(7) 0.0028(8)
N2 0.0204(9) 0.0134(10) 0.0175(10) 0.0010(8) 0.0025(7) 0.0031(8)
N3 0.0205(9) 0.0142(10) 0.0147(9) -0.0007(8) 0.0024(7) 0.0010(8)
N4 0.0184(9) 0.0109(10) 0.0144(9) 0.0003(7) 0.0016(7) 0.0019(8)
N5 0.0190(9) 0.0153(11) 0.0160(9) -0.0013(8) 0.0009(7) 0.0020(8)
N6 0.0227(10) 0.0148(11) 0.0151(9) -0.0013(8) 0.0028(7) 0.0002(8)
N7 0.0172(9) 0.0115(10) 0.0150(9) 0.0000(8) 0.0029(7) 0.0017(8)
N8 0.0230(9) 0.0169(11) 0.0143(9) 0.0007(8) 0.0005(7) 0.0022(8)
N9 0.0245(10) 0.0212(12) 0.0213(10) -0.0014(8) 0.0031(8) 0.0051(9)
N10 0.0218(10) 0.0295(12) 0.0205(10) 0.0002(9) 0.0039(8) 0.0044(9)
N11 0.0234(10) 0.0193(11) 0.0200(10) 0.0027(8) 0.0050(8) 0.0044(8)
N12 0.0188(9) 0.0109(10) 0.0181(9) 0.0014(8) 0.0025(7) 0.0025(8)
C1 0.0175(11) 0.0170(13) 0.0247(12) 0.0049(10) 0.0058(9) 0.0034(10)
C2 0.0270(12) 0.0199(14) 0.0258(13) -0.0009(10) 0.0077(10) -0.0004(10)
C3 0.0367(14) 0.0283(15) 0.0302(14) 0.0010(12) 0.0177(11) 0.0002(12)
C4 0.0227(13) 0.0356(17) 0.0443(16) 0.0070(13) 0.0131(11) -0.0022(12)
C5 0.0211(12) 0.0434(18) 0.0381(15) 0.0077(13) 0.0014(10) -0.0082(12)
C6 0.0229(12) 0.0368(16) 0.0258(13) 0.0046(11) 0.0027(10) -0.0040(11)
C7 0.0186(11) 0.0117(12) 0.0204(11) 0.0017(9) 0.0028(9) 0.0007(9)
C8 0.0200(11) 0.0172(13) 0.0178(11) 0.0023(10) 0.0000(9) 0.0013(10)
C9 0.0340(14) 0.0278(16) 0.0258(13) 0.0035(11) -0.0035(10) -0.0133(12)
C10 0.0375(14) 0.0418(18) 0.0252(13) 0.0129(12) -0.0022(11) -0.0146(13)
C11 0.0310(13) 0.0308(16) 0.0215(12) 0.0062(11) -0.0009(10) -0.0063(12)
C12 0.0364(14) 0.0327(16) 0.0226(13) -0.0033(11) -0.0018(10) -0.0132(12)
C13 0.0331(13) 0.0301(16) 0.0211(12) 0.0037(11) 0.0041(10) -0.0097(12)
C14 0.0546(17) 0.0510(19) 0.0206(13) 0.0053(13) -0.0022(12) -0.0172(15)
C15 0.0186(11) 0.0180(13) 0.0137(11) -0.0014(9) 0.0045(9) -0.0016(10)
C16 0.0222(12) 0.0175(13) 0.0236(12) 0.0045(10) 0.0023(9) -0.0037(10)
C17 0.0225(12) 0.0282(15) 0.0270(13) 0.0066(11) -0.0018(10) -0.0036(11)
C18 0.0242(12) 0.0288(16) 0.0288(13) -0.0031(11) 0.0032(10) -0.0093(11)
C19 0.0282(13) 0.0185(14) 0.0293(13) 0.0009(11) 0.0088(10) -0.0071(11)
C20 0.0255(12) 0.0180(14) 0.0215(12) 0.0035(10) 0.0048(9) -0.0003(10)
C21 0.0182(11) 0.0230(14) 0.0150(11) 0.0017(10) 0.0043(9) 0.0033(10)
C22 0.0192(11) 0.0246(14) 0.0236(12) 0.0013(11) 0.0064(9) 0.0013(10)
C23 0.0219(12) 0.0413(18) 0.0230(13) 0.0021(12) 0.0015(10) -0.0024(12)
C24 0.0248(13) 0.0469(19) 0.0301(14) 0.0109(13) -0.0021(11) 0.0072(13)
C25 0.0332(14) 0.0315(16) 0.0346(14) 0.0086(12) 0.0055(11) 0.0129(12)
C26 0.0276(12) 0.0240(15) 0.0231(12) 0.0020(11) 0.0018(10) 0.0048(11)
C27 0.0154(10) 0.0090(12) 0.0205(11) 0.0015(9) 0.0050(9) -0.0023(9)
C28 0.0180(11) 0.0112(12) 0.0188(11) 0.0015(9) 0.0039(9) 0.0049(9)
C29 0.0250(12) 0.0170(13) 0.0204(12) 0.0023(10) 0.0044(9) 0.0011(10)
C30 0.0294(13) 0.0202(14) 0.0248(13) -0.0037(11) -0.0035(10) -0.0038(11)
C31 0.0376(14) 0.0178(14) 0.0196(12) 0.0003(10) 0.0020(10) 0.0033(11)
C32 0.0317(13) 0.0228(14) 0.0199(12) 0.0028(10) 0.0112(10) 0.0041(11)
C33 0.0209(11) 0.0188(14) 0.0235(12) -0.0015(10) 0.0044(9) 0.0003(10)
C34 0.0597(18) 0.0419(18) 0.0205(13) -0.0058(12) 0.0058(12) 0.0005(14)
C35 0.0204(11) 0.0225(14) 0.0149(11) -0.0003(10) 0.0022(9) 0.0031(10)
C36 0.0271(12) 0.0239(15) 0.0240(13) 0.0010(11) 0.0016(10) 0.0015(11)
C37 0.0330(14) 0.0358(17) 0.0235(13) -0.0064(12) -0.0056(10) -0.0023(12)
C38 0.0271(13) 0.0496(19) 0.0174(12) 0.0052(12) -0.0015(10) 0.0007(12)
C39 0.0243(12) 0.0320(16) 0.0241(13) 0.0078(11) 0.0054(10) 0.0015(11)
C40 0.0213(12) 0.0256(15) 0.0190(12) -0.0002(10) 0.0040(9) 0.0004(10)
C41 0.0291(13) 0.0226(15) 0.0197(12) -0.0014(10) -0.0017(9) 0.0037(11)
C42 0.0370(14) 0.0222(15) 0.0281(13) -0.0070(11) 0.0081(11) 0.0010(12)
C43 0.0437(15) 0.0297(17) 0.0330(14) -0.0028(12) 0.0069(12) -0.0048(13)
C44 0.0445(16) 0.0258(16) 0.0419(16) 0.0020(13) -0.0003(13) 0.0002(13)
C45 0.0425(16) 0.0242(16) 0.0418(16) -0.0073(12) -0.0061(12) 0.0130(13)
C46 0.0292(13) 0.0262(16) 0.0313(14) -0.0050(12) -0.0011(10) 0.0084(12)
C47 0.0311(13) 0.0196(14) 0.0247(13) -0.0005(10) 0.0099(10) 0.0038(11)
C48 0.0389(15) 0.056(2) 0.0334(15) 0.0131(14) 0.0130(12) 0.0203(14)
C49 0.059(2) 0.078(2) 0.0367(16) 0.0254(16) 0.0248(14) 0.0347(18)
C50 0.0525(18) 0.060(2) 0.0440(17) 0.0177(15) 0.0300(14) 0.0160(16)
C51 0.0335(14) 0.0421(18) 0.0434(16) 0.0035(13) 0.0166(12) 0.0025(13)
C52 0.0300(13) 0.0316(16) 0.0301(13) -0.0004(12) 0.0087(10) -0.0013(12)
C53 0.0199(11) 0.0097(12) 0.0219(12) -0.0008(9) 0.0030(9) -0.0009(10)
C54 0.0206(11) 0.0125(13) 0.0207(11) -0.0013(10) 0.0032(9) 0.0053(10)
C55 0.0230(12) 0.0215(14) 0.0292(13) 0.0046(11) 0.0020(10) 0.0030(10)
C56 0.0245(13) 0.0296(16) 0.0321(14) -0.0004(12) -0.0042(10) 0.0068(11)
C57 0.0376(14) 0.0222(15) 0.0238(13) 0.0027(11) 0.0011(10) 0.0131(12)
C58 0.0358(14) 0.0204(14) 0.0302(13) 0.0094(11) 0.0096(11) 0.0058(11)
C59 0.0236(12) 0.0187(14) 0.0262(13) 0.0015(11) 0.0029(9) 0.0042(10)
C60 0.0554(18) 0.0411(18) 0.0307(15) 0.0117(13) -0.0019(12) 0.0171(14)
B1 0.0152(12) 0.0162(15) 0.0172(13) -0.0011(11) 0.0026(10) -0.0013(11)
B2 0.0207(13) 0.0133(15) 0.0174(13) 0.0018(11) 0.0027(10) -0.0041(11)
B3 0.0210(13) 0.0213(16) 0.0183(13) -0.0010(11) 0.0069(10) -0.0019(12)

loop_
_atom_type_symbol
_atom_type_description
_atom_type_scat_dispersion_real
_atom_type_scat_dispersion_imag
_atom_type_scat_source
C C 0.0181 0.0091 'International Tables Vol C Tables 4.2.6.8 and 6.1.1.4'
N N 0.0311 0.0180 'International Tables Vol C Tables 4.2.6.8 and 6.1.1.4'
B B 0.0090 0.0039 'International Tables Vol C Tables 4.2.6.8 and 6.1.1.4'
H H 0.0000 0.0000 'International Tables Vol C Tables 4.2.6.8 and 6.1.1.4'

loop_
_geom_angle_atom_site_label_1
_geom_angle_atom_site_label_2
_geom_angle_atom_site_label_3
_geom_angle
N2 N1 C1 111.53(16)
N2 N1 B1 125.28(16)
C1 N1 B1 123.19(16)
N1 N2 C7 119.96(17)
N4 N3 C7 118.55(17)
N3 N4 C15 111.65(15)
N3 N4 B1 126.29(16)
C15 N4 B1 121.86(15)
N6 N5 B2 109.25(16)
N6 N5 C21 115.39(16)
B2 N5 C21 134.78(18)
C27 N6 N5 105.88(16)
C27 N7 B2 104.50(17)
C27 N7 B1 125.99(16)
B2 N7 B1 125.23(18)
B3 N8 B2 115.71(17)
B3 N8 C35 122.90(17)
B2 N8 C35 121.29(18)
N10 N9 C41 116.30(17)
N10 N9 B3 98.36(16)
C41 N9 B3 119.10(18)
N11 N10 C47 117.95(17)
N11 N10 N9 115.26(16)
C47 N10 N9 119.75(17)
C53 N11 N10 112.17(17)
C53 N12 B3 114.74(17)
C53 N12 B1 120.09(16)
B3 N12 B1 123.92(18)
C2 C1 C6 119.5(2)
C2 C1 N1 120.99(19)
C6 C1 N1 119.50(18)
C3 C2 C1 119.4(2)
C3 C2 H2 120.3
C1 C2 H2 120.3
C4 C3 C2 121.0(2)
C4 C3 H3 119.5
C2 C3 H3 119.5
C5 C4 C3 119.3(2)
C5 C4 H4 120.3
C3 C4 H4 120.3
C4 C5 C6 120.9(2)
C4 C5 H5 119.6
C6 C5 H5 119.6
C5 C6 C1 119.8(2)
C5 C6 H6 120.1
C1 C6 H6 120.1
N2 C7 N3 126.36(18)
N2 C7 C8 117.47(18)
N3 C7 C8 116.16(18)
C13 C8 C9 117.8(2)
C13 C8 C7 121.32(19)
C9 C8 C7 120.8(2)
C10 C9 C8 120.4(2)
C10 C9 H9 119.8
C8 C9 H9 119.8
C9 C10 C11 121.9(2)
C9 C10 H10 119.0
C11 C10 H10 119.0
C12 C11 C10 116.9(2)
C12 C11 C14 121.3(2)
C10 C11 C14 121.7(2)
C11 C12 C13 121.8(2)
C11 C12 H12 119.1
C13 C12 H12 119.1
C12 C13 C8 121.0(2)
C12 C13 H13 119.5
C8 C13 H13 119.5
C11 C14 H14A 109.5
C11 C14 H14B 109.5
H14A C14 H14B 109.5
C11 C14 H14C 109.5
H14A C14 H14C 109.5
H14B C14 H14C 109.5
C16 C15 C20 119.75(19)
C16 C15 N4 121.25(19)
C20 C15 N4 118.94(18)
C17 C16 C15 119.7(2)
C17 C16 H16 120.2
C15 C16 H16 120.2
C16 C17 C18 120.7(2)
C16 C17 H17 119.6
C18 C17 H17 119.6
C17 C18 C19 119.5(2)
C17 C18 H18 120.3
C19 C18 H18 120.3
C20 C19 C18 120.3(2)
C20 C19 H19 119.9
C18 C19 H19 119.9
C19 C20 C15 120.0(2)
C19 C20 H20 120.0
C15 C20 H20 120.0
C26 C21 C22 120.3(2)
C26 C21 N5 119.85(19)
C22 C21 N5 119.8(2)
C21 C22 C23 119.9(2)
C21 C22 H22 120.0
C23 C22 H22 120.0
C24 C23 C22 120.0(2)
C24 C23 H23 120.0
C22 C23 H23 120.0
C23 C24 C25 119.9(2)
C23 C24 H24 120.1
C25 C24 H24 120.1
C24 C25 C26 120.7(2)
C24 C25 H25 119.7
C26 C25 H25 119.7
C21 C26 C25 119.2(2)
C21 C26 H26 120.4
C25 C26 H26 120.4
N6 C27 N7 114.78(17)
N6 C27 C28 120.23(18)
N7 C27 C28 124.93(17)
C29 C28 C33 118.71(19)
C29 C28 C27 122.46(18)
C33 C28 C27 118.80(18)
C30 C29 C28 120.4(2)
C30 C29 H29 119.8
C28 C29 H29 119.8
C29 C30 C31 121.1(2)
C29 C30 H30 119.4
C31 C30 H30 119.4
C32 C31 C30 118.0(2)
C32 C31 C34 120.7(2)
C30 C31 C34 121.3(2)
C31 C32 C33 121.5(2)
C31 C32 H32 119.3
C33 C32 H32 119.3
C32 C33 C28 120.3(2)
C32 C33 H33 119.8
C28 C33 H33 119.8
C31 C34 H34A 109.5
C31 C34 H34B 109.5
H34A C34 H34B 109.5
C31 C34 H34C 109.5
H34A C34 H34C 109.5
H34B C34 H34C 109.5
C36 C35 C40 118.9(2)
C36 C35 N8 121.7(2)
C40 C35 N8 119.35(19)
C35 C36 C37 120.2(2)
C35 C36 H36 119.9
C37 C36 H36 119.9
C38 C37 C36 120.4(2)
C38 C37 H37 119.8
C36 C37 H37 119.8
C39 C38 C37 119.4(2)
C39 C38 H38 120.3
C37 C38 H38 120.3
C38 C39 C40 120.3(2)
C38 C39 H39 119.9
C40 C39 H39 119.9
C39 C40 C35 120.6(2)
C39 C40 H40 119.7
C35 C40 H40 119.7
C46 C41 C42 118.7(2)
C46 C41 N9 121.8(2)
C42 C41 N9 119.5(2)
C43 C42 C41 120.7(2)
C43 C42 H42 119.6
C41 C42 H42 119.6
C42 C43 C44 120.7(2)
C42 C43 H43 119.7
C44 C43 H43 119.7
C45 C44 C43 118.7(3)
C45 C44 H44 120.6
C43 C44 H44 120.6
C44 C45 C46 121.5(2)
C44 C45 H45 119.2
C46 C45 H45 119.2
C45 C46 C41 119.7(2)
C45 C46 H46 120.2
C41 C46 H46 120.2
C48 C47 C52 119.9(2)
C48 C47 N10 120.8(2)
C52 C47 N10 119.2(2)
C47 C48 C49 119.3(2)
C47 C48 H48 120.4
C49 C48 H48 120.4
C50 C49 C48 120.7(3)
C50 C49 H49 119.7
C48 C49 H49 119.7
C51 C50 C49 119.9(2)
C51 C50 H50 120.1
C49 C50 H50 120.1
C50 C51 C52 120.4(2)
C50 C51 H51 119.8
C52 C51 H51 119.8
C51 C52 C47 119.8(2)
C51 C52 H52 120.1
C47 C52 H52 120.1
N11 C53 N12 122.84(18)
N11 C53 C54 114.42(18)
N12 C53 C54 122.74(17)
C59 C54 C55 118.7(2)
C59 C54 C53 119.87(19)
C55 C54 C53 121.21(19)
C56 C55 C54 120.4(2)
C56 C55 H55 119.8
C54 C55 H55 119.8
C57 C56 C55 121.5(2)
C57 C56 H56 119.2
C55 C56 H56 119.2
C56 C57 C58 117.8(2)
C56 C57 C60 121.4(2)
C58 C57 C60 120.8(2)
C57 C58 C59 121.2(2)
C57 C58 H58 119.4
C59 C58 H58 119.4
C54 C59 C58 120.3(2)
C54 C59 H59 119.8
C58 C59 H59 119.8
C57 C60 H60A 109.5
C57 C60 H60B 109.5
H60A C60 H60B 109.5
C57 C60 H60C 109.5
H60A C60 H60C 109.5
H60B C60 H60C 109.5
N7 B1 N12 107.72(16)
N7 B1 N1 112.25(18)
N12 B1 N1 113.01(16)
N7 B1 N4 109.81(16)
N12 B1 N4 110.60(17)
N1 B1 N4 103.42(15)
N5 B2 N7 105.56(18)
N5 B2 N8 132.4(2)
N7 B2 N8 121.8(2)
N8 B3 N12 123.4(2)
N8 B3 N9 121.61(19)
N12 B3 N9 115.0(2)

loop_
_geom_bond_atom_site_label_1
_geom_bond_atom_site_label_2
_geom_bond_distance
N1 N2 1.308(2)
N1 C1 1.445(3)
N1 B1 1.582(3)
N2 C7 1.331(3)
N3 N4 1.298(2)
N3 C7 1.343(3)
N4 C15 1.450(3)
N4 B1 1.602(3)
N5 N6 1.414(2)
N5 B2 1.419(3)
N5 C21 1.425(3)
N6 C27 1.300(3)
N7 C27 1.396(3)
N7 B2 1.437(3)
N7 B1 1.509(3)
N8 B3 1.419(3)
N8 B2 1.442(3)
N8 C35 1.444(2)
N9 N10 1.413(2)
N9 C41 1.431(3)
N9 B3 1.479(3)
N10 N11 1.403(2)
N10 C47 1.407(3)
N11 C53 1.299(3)
N12 C53 1.407(3)
N12 B3 1.453(3)
N12 B1 1.536(3)
C1 C2 1.391(3)
C1 C6 1.393(3)
C2 C3 1.390(3)
C2 H2 0.9500
C3 C4 1.379(3)
C3 H3 0.9500
C4 C5 1.374(3)
C4 H4 0.9500
C5 C6 1.386(3)
C5 H5 0.9500
C6 H6 0.9500
C7 C8 1.476(3)
C8 C13 1.384(3)
C8 C9 1.388(3)
C9 C10 1.384(3)
C9 H9 0.9500
C10 C11 1.388(3)
C10 H10 0.9500
C11 C12 1.377(3)
C11 C14 1.513(3)
C12 C13 1.382(3)
C12 H12 0.9500
C13 H13 0.9500
C14 H14A 0.9800
C14 H14B 0.9800
C14 H14C 0.9800
C15 C16 1.389(3)
C15 C20 1.391(3)
C16 C17 1.381(3)
C16 H16 0.9500
C17 C18 1.385(3)
C17 H17 0.9500
C18 C19 1.385(3)
C18 H18 0.9500
C19 C20 1.381(3)
C19 H19 0.9500
C20 H20 0.9500
C21 C26 1.384(3)
C21 C22 1.386(3)
C22 C23 1.387(3)
C22 H22 0.9500
C23 C24 1.375(3)
C23 H23 0.9500
C24 C25 1.384(3)
C24 H24 0.9500
C25 C26 1.385(3)
C25 H25 0.9500
C26 H26 0.9500
C27 C28 1.477(3)
C28 C29 1.387(3)
C28 C33 1.396(3)
C29 C30 1.385(3)
C29 H29 0.9500
C30 C31 1.396(3)
C30 H30 0.9500
C31 C32 1.382(3)
C31 C34 1.511(3)
C32 C33 1.382(3)
C32 H32 0.9500
C33 H33 0.9500
C34 H34A 0.9800
C34 H34B 0.9800
C34 H34C 0.9800
C35 C36 1.381(3)
C35 C40 1.383(3)
C36 C37 1.386(3)
C36 H36 0.9500
C37 C38 1.376(3)
C37 H37 0.9500
C38 C39 1.375(3)
C38 H38 0.9500
C39 C40 1.380(3)
C39 H39 0.9500
C40 H40 0.9500
C41 C46 1.391(3)
C41 C42 1.396(3)
C42 C43 1.377(3)
C42 H42 0.9500
C43 C44 1.384(4)
C43 H43 0.9500
C44 C45 1.378(4)
C44 H44 0.9500
C45 C46 1.387(4)
C45 H45 0.9500
C46 H46 0.9500
C47 C48 1.384(3)
C47 C52 1.390(3)
C48 C49 1.385(3)
C48 H48 0.9500
C49 C50 1.376(4)
C49 H49 0.9500
C50 C51 1.369(4)
C50 H50 0.9500
C51 C52 1.380(3)
C51 H51 0.9500
C52 H52 0.9500
C53 C54 1.483(3)
C54 C59 1.386(3)
C54 C55 1.386(3)
C55 C56 1.384(3)
C55 H55 0.9500
C56 C57 1.381(3)
C56 H56 0.9500
C57 C58 1.387(3)
C57 C60 1.511(3)
C58 C59 1.389(3)
C58 H58 0.9500
C59 H59 0.9500
C60 H60A 0.9800
C60 H60B 0.9800
C60 H60C 0.9800

loop_
_geom_torsion_atom_site_label_1
_geom_torsion_atom_site_label_2
_geom_torsion_atom_site_label_3
_geom_torsion_atom_site_label_4
_geom_torsion
C1 N1 N2 C7 177.77(18)
B1 N1 N2 C7 -2.8(3)
C7 N3 N4 C15 -177.63(17)
C7 N3 N4 B1 -2.7(3)
B2 N5 N6 C27 1.8(2)
C21 N5 N6 C27 -170.77(17)
C41 N9 N10 N11 55.4(2)
B3 N9 N10 N11 -72.9(2)
C41 N9 N10 C47 -94.6(2)
B3 N9 N10 C47 137.0(2)
C47 N10 N11 C53 -162.63(19)
N9 N10 N11 C53 46.7(2)
N2 N1 C1 C2 -165.01(19)
B1 N1 C1 C2 15.5(3)
N2 N1 C1 C6 13.5(3)
B1 N1 C1 C6 -166.0(2)
C6 C1 C2 C3 -3.7(3)
N1 C1 C2 C3 174.8(2)
C1 C2 C3 C4 1.5(4)
C2 C3 C4 C5 1.3(4)
C3 C4 C5 C6 -2.0(4)
C4 C5 C6 C1 -0.2(4)
C2 C1 C6 C5 3.1(3)
N1 C1 C6 C5 -175.4(2)
N1 N2 C7 N3 -0.7(3)
N1 N2 C7 C8 178.72(18)
N4 N3 C7 N2 3.4(3)
N4 N3 C7 C8 -175.99(17)
N2 C7 C8 C13 -31.3(3)
N3 C7 C8 C13 148.2(2)
N2 C7 C8 C9 150.0(2)
N3 C7 C8 C9 -30.6(3)
C13 C8 C9 C10 -2.6(3)
C7 C8 C9 C10 176.1(2)
C8 C9 C10 C11 0.1(4)
C9 C10 C11 C12 2.3(4)
C9 C10 C11 C14 -178.7(2)
C10 C11 C12 C13 -2.2(4)
C14 C11 C12 C13 178.8(2)
C11 C12 C13 C8 -0.3(4)
C9 C8 C13 C12 2.7(3)
C7 C8 C13 C12 -176.0(2)
N3 N4 C15 C16 -137.60(19)
B1 N4 C15 C16 47.2(3)
N3 N4 C15 C20 39.7(2)
B1 N4 C15 C20 -135.5(2)
C20 C15 C16 C17 3.6(3)
N4 C15 C16 C17 -179.17(19)
C15 C16 C17 C18 -0.3(3)
C16 C17 C18 C19 -2.4(3)
C17 C18 C19 C20 1.9(3)
C18 C19 C20 C15 1.3(3)
C16 C15 C20 C19 -4.1(3)
N4 C15 C20 C19 178.61(19)
N6 N5 C21 C26 -46.2(3)
B2 N5 C21 C26 143.6(2)
N6 N5 C21 C22 132.08(19)
B2 N5 C21 C22 -38.1(3)
C26 C21 C22 C23 -1.8(3)
N5 C21 C22 C23 179.88(18)
C21 C22 C23 C24 1.9(3)
C22 C23 C24 C25 -1.0(3)
C23 C24 C25 C26 -0.1(4)
C22 C21 C26 C25 0.8(3)
N5 C21 C26 C25 179.10(19)
C24 C25 C26 C21 0.1(3)
N5 N6 C27 N7 -1.6(2)
N5 N6 C27 C28 175.67(17)
B2 N7 C27 N6 0.8(2)
B1 N7 C27 N6 158.32(19)
B2 N7 C27 C28 -176.37(19)
B1 N7 C27 C28 -18.8(3)
N6 C27 C28 C29 106.4(2)
N7 C27 C28 C29 -76.6(3)
N6 C27 C28 C33 -71.8(3)
N7 C27 C28 C33 105.2(2)
C33 C28 C29 C30 -0.4(3)
C27 C28 C29 C30 -178.5(2)
C28 C29 C30 C31 -0.2(3)
C29 C30 C31 C32 0.4(3)
C29 C30 C31 C34 -179.3(2)
C30 C31 C32 C33 0.1(3)
C34 C31 C32 C33 179.7(2)
C31 C32 C33 C28 -0.7(3)
C29 C28 C33 C32 0.8(3)
C27 C28 C33 C32 179.1(2)
B3 N8 C35 C36 -49.0(3)
B2 N8 C35 C36 134.8(2)
B3 N8 C35 C40 132.6(2)
B2 N8 C35 C40 -43.7(3)
C40 C35 C36 C37 -0.4(3)
N8 C35 C36 C37 -178.9(2)
C35 C36 C37 C38 2.0(3)
C36 C37 C38 C39 -1.6(4)
C37 C38 C39 C40 -0.3(3)
C38 C39 C40 C35 1.8(3)
C36 C35 C40 C39 -1.5(3)
N8 C35 C40 C39 177.08(18)
N10 N9 C41 C46 45.9(3)
B3 N9 C41 C46 163.3(2)
N10 N9 C41 C42 -137.0(2)
B3 N9 C41 C42 -19.6(3)
C46 C41 C42 C43 0.1(3)
N9 C41 C42 C43 -177.1(2)
C41 C42 C43 C44 -1.2(4)
C42 C43 C44 C45 1.1(4)
C43 C44 C45 C46 0.1(4)
C44 C45 C46 C41 -1.2(4)
C42 C41 C46 C45 1.1(3)
N9 C41 C46 C45 178.2(2)
N11 N10 C47 C48 -166.5(2)
N9 N10 C47 C48 -17.2(3)
N11 N10 C47 C52 16.6(3)
N9 N10 C47 C52 165.9(2)
C52 C47 C48 C49 1.3(4)
N10 C47 C48 C49 -175.6(3)
C47 C48 C49 C50 -0.2(5)
C48 C49 C50 C51 -0.9(5)
C49 C50 C51 C52 0.9(5)
C50 C51 C52 C47 0.1(4)
C48 C47 C52 C51 -1.2(4)
N10 C47 C52 C51 175.7(2)
N10 N11 C53 N12 4.8(3)
N10 N11 C53 C54 -175.48(17)
B3 N12 C53 N11 -19.7(3)
B1 N12 C53 N11 148.0(2)
B3 N12 C53 C54 160.55(19)
B1 N12 C53 C54 -31.7(3)
N11 C53 C54 C59 115.0(2)
N12 C53 C54 C59 -65.3(3)
N11 C53 C54 C55 -59.1(3)
N12 C53 C54 C55 120.6(2)
C59 C54 C55 C56 1.1(3)
C53 C54 C55 C56 175.3(2)
C54 C55 C56 C57 1.1(4)
C55 C56 C57 C58 -1.9(4)
C55 C56 C57 C60 178.1(2)
C56 C57 C58 C59 0.6(3)
C60 C57 C58 C59 -179.4(2)
C55 C54 C59 C58 -2.3(3)
C53 C54 C59 C58 -176.6(2)
C57 C58 C59 C54 1.5(3)
C27 N7 B1 N12 -169.71(17)
B2 N7 B1 N12 -16.6(3)
C27 N7 B1 N1 65.3(2)
B2 N7 B1 N1 -141.68(19)
C27 N7 B1 N4 -49.2(3)
B2 N7 B1 N4 103.9(2)
C53 N12 B1 N7 -157.45(17)
B3 N12 B1 N7 9.1(3)
C53 N12 B1 N1 -32.9(3)
B3 N12 B1 N1 133.7(2)
C53 N12 B1 N4 82.5(2)
B3 N12 B1 N4 -110.9(2)
N2 N1 B1 N7 -115.3(2)
C1 N1 B1 N7 64.0(2)
N2 N1 B1 N12 122.6(2)
C1 N1 B1 N12 -58.0(3)
N2 N1 B1 N4 3.0(3)
C1 N1 B1 N4 -177.66(17)
N3 N4 B1 N7 119.8(2)
C15 N4 B1 N7 -65.7(2)
N3 N4 B1 N12 -121.4(2)
C15 N4 B1 N12 53.0(2)
N3 N4 B1 N1 -0.1(3)
C15 N4 B1 N1 174.27(16)
N6 N5 B2 N7 -1.4(2)
C21 N5 B2 N7 169.2(2)
N6 N5 B2 N8 -176.1(2)
C21 N5 B2 N8 -5.6(4)
C27 N7 B2 N5 0.4(2)
B1 N7 B2 N5 -157.35(18)
C27 N7 B2 N8 175.86(19)
B1 N7 B2 N8 18.1(3)
B3 N8 B2 N5 165.1(2)
C35 N8 B2 N5 -18.4(4)
B3 N8 B2 N7 -8.9(3)
C35 N8 B2 N7 167.54(18)
B2 N8 B3 N12 1.8(3)
C35 N8 B3 N12 -174.62(19)
B2 N8 B3 N9 179.32(19)
C35 N8 B3 N9 2.9(3)
C53 N12 B3 N8 164.48(19)
B1 N12 B3 N8 -2.7(3)
C53 N12 B3 N9 -13.2(3)
B1 N12 B3 N9 179.62(18)
N10 N9 B3 N8 -124.9(2)
C41 N9 B3 N8 108.6(2)
N10 N9 B3 N12 52.8(2)
C41 N9 B3 N12 -73.7(2)
